data_7049345
loop_
_publ_author_name
'Gao, Yafei'
'Chen, Qi'
'Leng, Xuebing'
'Deng, Liang'

_publ_section_title
;
 Cyclometallation reactions of a three-coordinate cobalt(i) complex
 bearing a nonsymmetric N-heterocyclic carbene ligand.
;
_journal_issue 26
_journal_name_full 'Dalton transactions (Cambridge, England : 2003)'
_journal_page_first 9676
_journal_page_last 9683
_journal_paper_doi 10.1039/c9dt00731h
_journal_volume 48
_journal_year 2019
_chemical_formula_moiety 'C42 H46 Co N2 P, 1.5(C6 H14)'
_chemical_formula_sum 'C51 H67 Co N2 P'
_chemical_formula_weight 797.96
_space_group_crystal_system monoclinic
_space_group_IT_number 14
_space_group_name_Hall '-P 2ybc'
_space_group_name_H-M_alt 'P 1 21/c 1'
_symmetry_space_group_name_Hall '-P 2ybc'
_symmetry_space_group_name_H-M 'P 1 21/c 1'
_atom_sites_solution_hydrogens geom
_atom_sites_solution_primary direct
_audit_creation_date 2019-02-15
_audit_creation_method
;
Olex2 1.2
(compiled 2018.05.29 svn.r3508 for OlexSys, GUI svn.r5506)
;
_audit_update_record
;
2019-02-15 deposited with the CCDC.    2019-03-18 downloaded from the CCDC.
;
_cell_angle_alpha 90
_cell_angle_beta 113.541(4)
_cell_angle_gamma 90
_cell_formula_units_Z 4
_cell_length_a 18.139(5)
_cell_length_b 14.698(4)
_cell_length_c 17.703(5)
_cell_measurement_reflns_used 2935
_cell_measurement_temperature 130
_cell_measurement_theta_max 23.750
_cell_measurement_theta_min 2.310
_cell_volume 4327(2)
_computing_cell_refinement 'SAINT v7.68A (Bruker, 2009)'
_computing_data_reduction 'SAINT v7.68A (Bruker, 2009)'
_computing_molecular_graphics 'Olex2 (Dolomanov et al., 2009)'
_computing_publication_material 'Olex2 (Dolomanov et al., 2009)'
_computing_structure_refinement 'XL (Sheldrick, 2008)'
_computing_structure_solution 'ShelXS (Sheldrick, 2008)'
_diffrn_ambient_temperature 130
_diffrn_measured_fraction_theta_full 0.999
_diffrn_measured_fraction_theta_max 0.993
_diffrn_measurement_device_type 'Bruker APEX-II CCD'
_diffrn_measurement_method '\f and \w scans'
_diffrn_radiation_monochromator graphite
_diffrn_radiation_type MoK\a
_diffrn_radiation_wavelength 0.71073
_diffrn_reflns_av_unetI/netI 0.0925
_diffrn_reflns_Laue_measured_fraction_full 0.999
_diffrn_reflns_Laue_measured_fraction_max 0.993
_diffrn_reflns_limit_h_max 0
_diffrn_reflns_limit_h_min -23
_diffrn_reflns_limit_k_max 0
_diffrn_reflns_limit_k_min -19
_diffrn_reflns_limit_l_max 23
_diffrn_reflns_limit_l_min -21
_diffrn_reflns_number 10007
_diffrn_reflns_point_group_measured_fraction_full 0.999
_diffrn_reflns_point_group_measured_fraction_max 0.993
_diffrn_reflns_theta_full 26.000
_diffrn_reflns_theta_max 27.662
_diffrn_reflns_theta_min 1.225
_diffrn_standards_number 0
_exptl_absorpt_coefficient_mu 0.470
_exptl_absorpt_correction_T_max 1
_exptl_absorpt_correction_T_min 0.327
_exptl_absorpt_correction_type multi-scan
_exptl_absorpt_process_details
;
 TWINABS-2008/4 (Bruker,2010) was used for absorption correction.

Final HKLF 4 output contains 51866 reflections, Rint = 0.1050
 (16687 with I > 3sig(I), Rint = 0.0764)
;
_exptl_crystal_colour red
_exptl_crystal_colour_primary red
_exptl_crystal_density_diffrn 1.225
_exptl_crystal_description block
_exptl_crystal_F_000 1716
_exptl_crystal_size_max 0.2
_exptl_crystal_size_mid 0.16
_exptl_crystal_size_min 0.08
_refine_diff_density_max 0.839
_refine_diff_density_min -0.914
_refine_diff_density_rms 0.088
_refine_ls_extinction_method none
_refine_ls_goodness_of_fit_ref 1.030
_refine_ls_hydrogen_treatment constr
_refine_ls_matrix_type full
_refine_ls_number_parameters 505
_refine_ls_number_reflns 10007
_refine_ls_number_restraints 0
_refine_ls_restrained_S_all 1.030
_refine_ls_R_factor_all 0.1156
_refine_ls_R_factor_gt 0.0712
_refine_ls_shift/su_max 0.001
_refine_ls_shift/su_mean 0.000
_refine_ls_structure_factor_coef Fsqd
_refine_ls_weighting_details 'w=1/[\s^2^(Fo^2^)+(0.0886P)^2^+4.9646P] where P=(Fo^2^+2Fc^2^)/3'
_refine_ls_weighting_scheme calc
_refine_ls_wR_factor_gt 0.1731
_refine_ls_wR_factor_ref 0.2021
_reflns_Friedel_coverage 0.000
_reflns_number_gt 6836
_reflns_number_total 10007
_reflns_threshold_expression 'I > 2\s(I)'
_cod_data_source_file c9dt00731h2.cif
_cod_data_source_block dm15035
_cod_depositor_comments 'Adding full bibliography for 7049344--7049347.cif.'
_cod_database_code 7049345
_shelx_shelxl_version_number 2014/7
_shelx_space_group_comment
;
The symmetry employed for this shelxl refinement is uniquely defined
by the following loop, which should always be used as a source of
symmetry information in preference to the above space-group names.
They are only intended as comments.
;
_shelx_estimated_absorpt_t_max 0.963
_shelx_estimated_absorpt_t_min 0.912
_olex2_refinement_description
;
1. Twinned data refinement
 Scales: 0.6744(16)
 0.3256(16)
2. Fixed Uiso
 At 1.2 times of:
  All C(H) groups, All C(H,H) groups
 At 1.5 times of:
  All C(H,H,H) groups
3.a Ternary CH refined with riding coordinates:
 C2(H2), C15(H15), C17(H17), C19(H19)
3.b Secondary CH2 refined with riding coordinates:
 C14(H14A,H14B), C16(H16A,H16B), C18(H18A,H18B), C20(H20A,H20B), C21(H21A,
 H21B), C44(H44A,H44B), C45(H45A,H45B), C46(H46A,H46B), C47(H47A,H47B),
 C50(H50A,H50B), C51(H51A,H51B)
3.c Aromatic/amide H refined with riding coordinates:
 C4(H4), C5(H5), C6(H6), C7(H7), C8(H8), C24(H24), C26(H26), C32(H32),
 C33(H33), C34(H34), C35(H35), C36(H36), C38(H38), C39(H39), C40(H40), C41(H41),
  C42(H42)
3.d Idealised Me refined as rotating group:
 C11(H11A,H11B,H11C), C12(H12A,H12B,H12C), C28(H28A,H28B,H28C), C29(H29A,H29B,
 H29C), C30(H30A,H30B,H30C), C43(H43A,H43B,H43C), C48(H48A,H48B,H48C), C49(H49A,
 H49B,H49C)
;
_olex2_submission_special_instructions 'No special instructions were received'

loop_
_space_group_symop_operation_xyz
'x, y, z'
'-x, y+1/2, -z+1/2'
'-x, -y, -z'
'x, -y-1/2, z-1/2'

loop_
_atom_site_label
_atom_site_type_symbol
_atom_site_fract_x
_atom_site_fract_y
_atom_site_fract_z
_atom_site_U_iso_or_equiv
_atom_site_adp_type
_atom_site_occupancy
_atom_site_site_symmetry_order
_atom_site_calc_flag
_atom_site_refinement_flags_posn
Co1 Co 0.24130(3) 0.54365(4) 0.24230(4) 0.03046(16) Uani 1 1 d .
P1 P 0.17529(7) 0.61850(8) 0.03249(7) 0.0330(3) Uani 1 1 d .
N1 N 0.4079(2) 0.5199(2) 0.3227(2) 0.0291(7) Uani 1 1 d .
N2 N 0.3863(2) 0.6628(2) 0.3270(2) 0.0302(8) Uani 1 1 d .
C1 C 0.3473(2) 0.5824(3) 0.2997(2) 0.0289(9) Uani 1 1 d .
C2 C 0.2994(3) 0.4300(3) 0.2374(3) 0.0389(10) Uani 1 1 d .
H2 H 0.3132 0.4388 0.1886 0.047 Uiso 1 1 calc R
C3 C 0.1590(2) 0.5916(3) 0.1253(3) 0.0322(9) Uani 1 1 d .
C4 C 0.1765(2) 0.6602(3) 0.1868(3) 0.0326(9) Uani 1 1 d .
H4 H 0.1949 0.7179 0.1773 0.039 Uiso 1 1 calc R
C5 C 0.1677(3) 0.6455(4) 0.2601(3) 0.0382(11) Uani 1 1 d .
H5 H 0.1779 0.6936 0.2988 0.046 Uiso 1 1 calc R
C6 C 0.1435(3) 0.5594(4) 0.2774(3) 0.0448(12) Uani 1 1 d .
H6 H 0.1393 0.5482 0.3283 0.054 Uiso 1 1 calc R
C7 C 0.1261(3) 0.4917(4) 0.2182(3) 0.0383(11) Uani 1 1 d .
H7 H 0.1092 0.4337 0.2287 0.046 Uiso 1 1 calc R
C8 C 0.1331(2) 0.5075(3) 0.1424(3) 0.0331(10) Uani 1 1 d .
H8 H 0.1200 0.4603 0.1026 0.040 Uiso 1 1 calc R
C9 C 0.4837(3) 0.5602(3) 0.3646(3) 0.0340(10) Uani 1 1 d .
C10 C 0.4700(3) 0.6501(3) 0.3671(3) 0.0321(9) Uani 1 1 d .
C11 C 0.5611(3) 0.5117(4) 0.3965(3) 0.0449(12) Uani 1 1 d .
H11A H 0.5602 0.4642 0.4350 0.067 Uiso 1 1 calc GR
H11B H 0.6046 0.5547 0.4251 0.067 Uiso 1 1 calc GR
H11C H 0.5701 0.4838 0.3506 0.067 Uiso 1 1 calc GR
C12 C 0.5254(3) 0.7275(3) 0.4003(3) 0.0405(11) Uani 1 1 d .
H12A H 0.5183 0.7710 0.3560 0.061 Uiso 1 1 calc GR
H12B H 0.5810 0.7054 0.4232 0.061 Uiso 1 1 calc GR
H12C H 0.5138 0.7576 0.4437 0.061 Uiso 1 1 calc GR
C13 C 0.3816(2) 0.4247(3) 0.3112(3) 0.0313(9) Uani 1 1 d .
C14 C 0.4368(3) 0.3602(4) 0.2901(3) 0.0480(12) Uani 1 1 d .
H14A H 0.4905 0.3580 0.3363 0.058 Uiso 1 1 calc R
H14B H 0.4436 0.3820 0.2403 0.058 Uiso 1 1 calc R
C15 C 0.3978(3) 0.2628(4) 0.2743(3) 0.0507(13) Uani 1 1 d .
H15 H 0.4325 0.2189 0.2602 0.061 Uiso 1 1 calc R
C16 C 0.3155(3) 0.2704(4) 0.2034(3) 0.0546(14) Uani 1 1 d .
H16A H 0.3220 0.2937 0.1540 0.066 Uiso 1 1 calc R
H16B H 0.2908 0.2092 0.1903 0.066 Uiso 1 1 calc R
C17 C 0.2603(3) 0.3333(4) 0.2246(3) 0.0494(13) Uani 1 1 d .
H17 H 0.2058 0.3346 0.1785 0.059 Uiso 1 1 calc R
C18 C 0.2541(3) 0.3039(4) 0.3030(3) 0.0526(14) Uani 1 1 d .
H18A H 0.2270 0.2440 0.2942 0.063 Uiso 1 1 calc R
H18B H 0.2207 0.3482 0.3174 0.063 Uiso 1 1 calc R
C19 C 0.3358(3) 0.2967(4) 0.3741(4) 0.0562(14) Uani 1 1 d .
H19 H 0.3300 0.2740 0.4248 0.067 Uiso 1 1 calc R
C20 C 0.3743(3) 0.3927(3) 0.3892(3) 0.0450(12) Uani 1 1 d .
H20A H 0.3403 0.4356 0.4044 0.054 Uiso 1 1 calc R
H20B H 0.4281 0.3905 0.4351 0.054 Uiso 1 1 calc R
C21 C 0.3911(3) 0.2356(4) 0.3523(4) 0.0542(14) Uani 1 1 d .
H21A H 0.4453 0.2370 0.3977 0.065 Uiso 1 1 calc R
H21B H 0.3710 0.1723 0.3470 0.065 Uiso 1 1 calc R
C22 C 0.3495(3) 0.7499(3) 0.3231(3) 0.0291(9) Uani 1 1 d .
C23 C 0.3397(3) 0.8073(3) 0.2573(3) 0.0321(9) Uani 1 1 d .
C24 C 0.3080(3) 0.8928(3) 0.2582(3) 0.0347(9) Uani 1 1 d .
H24 H 0.3015 0.9339 0.2145 0.042 Uiso 1 1 calc R
C25 C 0.2856(3) 0.9202(3) 0.3212(3) 0.0372(10) Uani 1 1 d .
C26 C 0.2949(3) 0.8613(3) 0.3840(3) 0.0373(10) Uani 1 1 d .
H26 H 0.2787 0.8796 0.4266 0.045 Uiso 1 1 calc R
C27 C 0.3276(3) 0.7751(3) 0.3870(3) 0.0346(10) Uani 1 1 d .
C28 C 0.3390(3) 0.7116(3) 0.4570(3) 0.0429(11) Uani 1 1 d .
H28A H 0.3106 0.6544 0.4353 0.064 Uiso 1 1 calc GR
H28B H 0.3172 0.7395 0.4941 0.064 Uiso 1 1 calc GR
H28C H 0.3964 0.6993 0.4874 0.064 Uiso 1 1 calc GR
C29 C 0.2505(3) 1.0138(3) 0.3195(3) 0.0470(12) Uani 1 1 d .
H29A H 0.2856 1.0484 0.3678 0.070 Uiso 1 1 calc GR
H29B H 0.1970 1.0081 0.3203 0.070 Uiso 1 1 calc GR
H29C H 0.2462 1.0456 0.2692 0.070 Uiso 1 1 calc GR
C30 C 0.3616(3) 0.7775(3) 0.1882(3) 0.0354(10) Uani 1 1 d .
H30A H 0.4188 0.7615 0.2100 0.053 Uiso 1 1 calc GR
H30B H 0.3511 0.8271 0.1482 0.053 Uiso 1 1 calc GR
H30C H 0.3293 0.7243 0.1610 0.053 Uiso 1 1 calc GR
C31 C 0.1562(3) 0.5082(3) -0.0198(3) 0.0343(10) Uani 1 1 d .
C32 C 0.2175(3) 0.4431(4) 0.0073(3) 0.0428(12) Uani 1 1 d .
H32 H 0.2669 0.4570 0.0519 0.051 Uiso 1 1 calc R
C33 C 0.2070(3) 0.3594(4) -0.0300(3) 0.0499(13) Uani 1 1 d .
H33 H 0.2489 0.3156 -0.0101 0.060 Uiso 1 1 calc R
C34 C 0.1374(3) 0.3381(4) -0.0954(3) 0.0503(13) Uani 1 1 d .
H34 H 0.1310 0.2802 -0.1210 0.060 Uiso 1 1 calc R
C35 C 0.0766(3) 0.4016(4) -0.1236(4) 0.0513(13) Uani 1 1 d .
H35 H 0.0281 0.3873 -0.1691 0.062 Uiso 1 1 calc R
C36 C 0.0856(3) 0.4856(4) -0.0863(3) 0.0421(11) Uani 1 1 d .
H36 H 0.0431 0.5286 -0.1064 0.050 Uiso 1 1 calc R
C37 C 0.0838(3) 0.6811(3) -0.0298(3) 0.0348(10) Uani 1 1 d .
C38 C 0.0846(3) 0.7306(4) -0.0964(3) 0.0518(14) Uani 1 1 d .
H38 H 0.1317 0.7311 -0.1075 0.062 Uiso 1 1 calc R
C39 C 0.0184(4) 0.7783(4) -0.1461(4) 0.0589(15) Uani 1 1 d .
H39 H 0.0196 0.8102 -0.1923 0.071 Uiso 1 1 calc R
C40 C -0.0493(3) 0.7810(4) -0.1306(3) 0.0521(13) Uani 1 1 d .
H40 H -0.0949 0.8149 -0.1653 0.063 Uiso 1 1 calc R
C41 C -0.0510(3) 0.7342(3) -0.0641(3) 0.0442(11) Uani 1 1 d .
H41 H -0.0979 0.7357 -0.0526 0.053 Uiso 1 1 calc R
C42 C 0.0159(3) 0.6845(3) -0.0138(3) 0.0380(11) Uani 1 1 d .
H42 H 0.0145 0.6526 0.0323 0.046 Uiso 1 1 calc R
C43 C 0.2067(5) 0.0700(6) -0.0095(5) 0.085(2) Uani 1 1 d .
H43A H 0.1597 0.1058 -0.0441 0.128 Uiso 1 1 calc GR
H43B H 0.2377 0.0528 -0.0417 0.128 Uiso 1 1 calc GR
H43C H 0.2405 0.1064 0.0381 0.128 Uiso 1 1 calc GR
C44 C 0.1798(4) -0.0123(5) 0.0190(4) 0.0681(17) Uani 1 1 d .
H44A H 0.2274 -0.0488 0.0529 0.082 Uiso 1 1 calc R
H44B H 0.1468 -0.0495 -0.0294 0.082 Uiso 1 1 calc R
C45 C 0.1309(4) 0.0085(5) 0.0692(4) 0.0590(15) Uani 1 1 d .
H45A H 0.1649 0.0433 0.1188 0.071 Uiso 1 1 calc R
H45B H 0.0850 0.0478 0.0361 0.071 Uiso 1 1 calc R
C46 C 0.0989(4) -0.0747(4) 0.0960(4) 0.0618(15) Uani 1 1 d .
H46A H 0.1448 -0.1135 0.1298 0.074 Uiso 1 1 calc R
H46B H 0.0656 -0.1099 0.0464 0.074 Uiso 1 1 calc R
C47 C 0.0488(4) -0.0539(4) 0.1452(4) 0.0652(16) Uani 1 1 d .
H47A H 0.0805 -0.0145 0.1924 0.078 Uiso 1 1 calc R
H47B H 0.0003 -0.0194 0.1099 0.078 Uiso 1 1 calc R
C48 C 0.0228(5) -0.1370(6) 0.1771(6) 0.102(3) Uani 1 1 d .
H48A H -0.0080 -0.1769 0.1309 0.153 Uiso 1 1 calc GR
H48B H -0.0109 -0.1191 0.2062 0.153 Uiso 1 1 calc GR
H48C H 0.0704 -0.1695 0.2151 0.153 Uiso 1 1 calc GR
C49 C 0.4356(4) 0.5693(4) 0.1298(4) 0.0669(16) Uani 1 1 d .
H49A H 0.4156 0.6250 0.0978 0.100 Uiso 1 1 calc GR
H49B H 0.4864 0.5822 0.1765 0.100 Uiso 1 1 calc GR
H49C H 0.3960 0.5472 0.1503 0.100 Uiso 1 1 calc GR
C50 C 0.4489(5) 0.4992(5) 0.0770(5) 0.076(2) Uani 1 1 d .
H50A H 0.3961 0.4763 0.0379 0.091 Uiso 1 1 calc R
H50B H 0.4783 0.4475 0.1119 0.091 Uiso 1 1 calc R
C51 C 0.4951(4) 0.5331(4) 0.0293(4) 0.0564(14) Uani 1 1 d .
H51A H 0.4677 0.5878 -0.0019 0.068 Uiso 1 1 calc R
H51B H 0.5492 0.5520 0.0688 0.068 Uiso 1 1 calc R

loop_
_atom_site_aniso_label
_atom_site_aniso_U_11
_atom_site_aniso_U_22
_atom_site_aniso_U_33
_atom_site_aniso_U_23
_atom_site_aniso_U_13
_atom_site_aniso_U_12
Co1 0.0265(3) 0.0335(3) 0.0305(3) 0.0004(3) 0.0106(2) 0.0012(2)
P1 0.0309(5) 0.0409(6) 0.0293(6) -0.0002(5) 0.0143(5) -0.0023(5)
N1 0.0276(17) 0.0291(18) 0.0295(19) -0.0005(14) 0.0101(15) 0.0018(14)
N2 0.0329(19) 0.0259(18) 0.0310(19) 0.0012(15) 0.0120(15) 0.0009(14)
C1 0.030(2) 0.031(2) 0.027(2) 0.0000(17) 0.0126(17) 0.0015(17)
C2 0.038(2) 0.043(3) 0.038(3) 0.003(2) 0.017(2) 0.002(2)
C3 0.029(2) 0.040(2) 0.030(2) 0.0003(19) 0.0144(18) 0.0026(18)
C4 0.026(2) 0.033(2) 0.037(2) -0.0034(19) 0.0107(18) 0.0046(17)
C5 0.032(2) 0.054(3) 0.029(2) -0.008(2) 0.0128(19) 0.009(2)
C6 0.037(2) 0.075(4) 0.026(2) 0.002(2) 0.016(2) 0.001(2)
C7 0.026(2) 0.053(3) 0.039(3) 0.013(2) 0.0156(19) 0.003(2)
C8 0.026(2) 0.043(3) 0.030(2) 0.0008(19) 0.0104(18) 0.0036(18)
C9 0.028(2) 0.043(3) 0.030(2) -0.0017(19) 0.0095(18) -0.0034(18)
C10 0.030(2) 0.034(2) 0.032(2) -0.0015(19) 0.0119(18) -0.0011(18)
C11 0.032(2) 0.042(3) 0.056(3) -0.003(2) 0.012(2) 0.002(2)
C12 0.037(2) 0.038(3) 0.043(3) -0.002(2) 0.011(2) -0.006(2)
C13 0.030(2) 0.029(2) 0.036(2) 0.0026(18) 0.0147(18) -0.0020(17)
C14 0.041(3) 0.047(3) 0.053(3) 0.004(2) 0.015(2) 0.006(2)
C15 0.045(3) 0.055(3) 0.048(3) 0.004(3) 0.015(2) 0.010(2)
C16 0.062(3) 0.049(3) 0.043(3) -0.007(2) 0.011(3) 0.011(3)
C17 0.034(3) 0.053(3) 0.050(3) 0.019(3) 0.006(2) -0.004(2)
C18 0.049(3) 0.053(3) 0.056(3) -0.006(3) 0.021(3) -0.009(2)
C19 0.058(3) 0.062(3) 0.049(3) 0.027(3) 0.021(3) 0.005(3)
C20 0.044(3) 0.046(3) 0.041(3) 0.002(2) 0.013(2) -0.001(2)
C21 0.050(3) 0.051(3) 0.052(3) 0.005(3) 0.011(3) -0.002(3)
C22 0.038(2) 0.024(2) 0.028(2) -0.0058(17) 0.0155(18) -0.0013(18)
C23 0.032(2) 0.035(2) 0.032(2) -0.0009(18) 0.0154(18) -0.0047(18)
C24 0.044(2) 0.029(2) 0.032(2) 0.0029(18) 0.016(2) -0.0019(19)
C25 0.040(3) 0.030(2) 0.042(3) -0.006(2) 0.017(2) 0.000(2)
C26 0.042(3) 0.039(3) 0.034(2) -0.007(2) 0.019(2) -0.002(2)
C27 0.041(2) 0.036(2) 0.029(2) 0.0007(19) 0.0153(19) -0.0003(19)
C28 0.056(3) 0.041(3) 0.034(3) 0.006(2) 0.021(2) 0.007(2)
C29 0.063(3) 0.030(2) 0.052(3) -0.004(2) 0.028(3) 0.005(2)
C30 0.044(2) 0.040(2) 0.030(2) 0.002(2) 0.022(2) -0.003(2)
C31 0.033(2) 0.046(3) 0.029(2) -0.002(2) 0.0181(19) -0.002(2)
C32 0.043(3) 0.059(3) 0.030(2) 0.003(2) 0.019(2) 0.008(2)
C33 0.064(3) 0.051(3) 0.048(3) 0.009(3) 0.036(3) 0.015(3)
C34 0.067(3) 0.049(3) 0.051(3) -0.005(3) 0.040(3) -0.004(3)
C35 0.041(3) 0.061(3) 0.057(3) -0.017(3) 0.025(3) -0.009(2)
C36 0.040(2) 0.051(3) 0.038(3) -0.009(2) 0.019(2) -0.003(2)
C37 0.036(2) 0.035(2) 0.032(2) 0.0012(19) 0.0127(19) -0.0017(18)
C38 0.048(3) 0.071(4) 0.043(3) 0.020(3) 0.026(2) 0.005(3)
C39 0.066(4) 0.061(4) 0.051(3) 0.024(3) 0.025(3) 0.008(3)
C40 0.049(3) 0.051(3) 0.047(3) 0.003(3) 0.009(2) 0.005(2)
C41 0.037(2) 0.046(3) 0.043(3) -0.001(2) 0.009(2) 0.001(2)
C42 0.041(3) 0.040(3) 0.036(2) 0.000(2) 0.018(2) 0.000(2)
C43 0.072(5) 0.112(6) 0.078(5) 0.010(5) 0.036(4) -0.007(4)
C44 0.068(4) 0.094(5) 0.045(3) 0.007(3) 0.026(3) 0.017(4)
C45 0.054(3) 0.079(4) 0.040(3) -0.002(3) 0.015(3) 0.009(3)
C46 0.056(3) 0.069(4) 0.057(4) 0.004(3) 0.019(3) 0.011(3)
C47 0.057(4) 0.075(4) 0.061(4) 0.001(3) 0.022(3) 0.001(3)
C48 0.110(6) 0.090(6) 0.137(8) 0.024(5) 0.081(6) 0.015(5)
C49 0.078(4) 0.059(4) 0.074(4) -0.006(3) 0.041(4) -0.011(3)
C50 0.116(6) 0.057(4) 0.079(5) 0.007(4) 0.065(5) 0.005(4)
C51 0.062(3) 0.051(3) 0.064(4) -0.011(3) 0.032(3) -0.008(3)

loop_
_atom_type_symbol
_atom_type_description
_atom_type_scat_dispersion_real
_atom_type_scat_dispersion_imag
_atom_type_scat_source
C C 0.0033 0.0016 'International Tables Vol C Tables 4.2.6.8 and 6.1.1.4'
H H 0.0000 0.0000 'International Tables Vol C Tables 4.2.6.8 and 6.1.1.4'
Co Co 0.3494 0.9721 'International Tables Vol C Tables 4.2.6.8 and 6.1.1.4'
N N 0.0061 0.0033 'International Tables Vol C Tables 4.2.6.8 and 6.1.1.4'
P P 0.1023 0.0942 'International Tables Vol C Tables 4.2.6.8 and 6.1.1.4'

loop_
_geom_angle_atom_site_label_1
_geom_angle_atom_site_label_2
_geom_angle_atom_site_label_3
_geom_angle
_geom_angle_site_symmetry_1
C1 Co1 C2 80.31(19) .
C1 Co1 C3 126.66(18) .
C1 Co1 C4 105.63(18) .
C1 Co1 C5 106.12(18) .
C1 Co1 C6 127.53(18) .
C1 Co1 C7 160.79(18) .
C1 Co1 C8 159.91(17) .
C2 Co1 C3 114.33(19) .
C2 Co1 C4 150.96(18) .
C2 Co1 C5 167.5(2) .
C2 Co1 C6 128.6(2) .
C2 Co1 C7 100.8(2) .
C2 Co1 C8 94.81(19) .
C4 Co1 C3 39.40(17) .
C4 Co1 C5 38.55(17) .
C4 Co1 C6 70.59(19) .
C4 Co1 C7 82.86(18) .
C4 Co1 C8 69.70(17) .
C5 Co1 C3 70.79(17) .
C5 Co1 C6 39.1(2) .
C5 Co1 C8 82.62(18) .
C6 Co1 C3 84.51(17) .
C6 Co1 C8 70.47(17) .
C7 Co1 C3 70.67(17) .
C7 Co1 C5 69.6(2) .
C7 Co1 C6 38.40(19) .
C7 Co1 C8 39.20(17) .
C8 Co1 C3 38.37(17) .
C3 P1 C31 101.4(2) .
C3 P1 C37 102.5(2) .
C31 P1 C37 101.4(2) .
C1 N1 C9 112.0(4) .
C1 N1 C13 115.0(3) .
C9 N1 C13 132.1(3) .
C1 N2 C10 111.4(3) .
C1 N2 C22 126.4(3) .
C10 N2 C22 122.1(3) .
N1 C1 Co1 119.3(3) .
N1 C1 N2 103.7(3) .
N2 C1 Co1 137.0(3) .
C13 C2 Co1 110.8(3) .
C13 C2 C17 107.8(4) .
C17 C2 Co1 123.4(3) .
P1 C3 Co1 130.0(2) .
C4 C3 Co1 68.6(2) .
C4 C3 P1 117.8(3) .
C8 C3 Co1 70.3(2) .
C8 C3 P1 125.2(3) .
C8 C3 C4 116.9(4) .
C3 C4 Co1 72.0(2) .
C5 C4 Co1 71.7(3) .
C5 C4 C3 122.1(4) .
C4 C5 Co1 69.8(2) .
C4 C5 C6 120.3(4) .
C6 C5 Co1 70.5(3) .
C5 C6 Co1 70.4(3) .
C7 C6 Co1 70.4(3) .
C7 C6 C5 118.4(4) .
C6 C7 Co1 71.2(3) .
C6 C7 C8 121.2(5) .
C8 C7 Co1 71.0(3) .
C3 C8 Co1 71.3(3) .
C3 C8 C7 121.0(4) .
C7 C8 Co1 69.8(3) .
N1 C9 C11 125.5(4) .
C10 C9 N1 106.0(4) .
C10 C9 C11 128.5(4) .
N2 C10 C12 121.6(4) .
C9 C10 N2 106.8(4) .
C9 C10 C12 131.6(4) .
N1 C13 C2 102.7(3) .
N1 C13 C14 114.7(3) .
N1 C13 C20 108.2(4) .
C14 C13 C2 109.4(4) .
C20 C13 C2 112.3(4) .
C20 C13 C14 109.5(4) .
C13 C14 C15 108.4(4) .
C16 C15 C14 107.7(4) .
C21 C15 C14 106.0(4) .
C21 C15 C16 111.6(5) .
C17 C16 C15 111.5(4) .
C16 C17 C2 106.6(4) .
C18 C17 C2 109.0(5) .
C18 C17 C16 110.7(4) .
C17 C18 C19 112.3(4) .
C18 C19 C20 107.6(4) .
C21 C19 C18 111.0(5) .
C21 C19 C20 106.6(4) .
C13 C20 C19 108.9(4) .
C15 C21 C19 112.8(5) .
C23 C22 N2 119.0(4) .
C23 C22 C27 122.4(4) .
C27 C22 N2 118.5(4) .
C22 C23 C30 121.3(4) .
C24 C23 C22 117.2(4) .
C24 C23 C30 121.5(4) .
C23 C24 C25 121.8(4) .
C24 C25 C29 120.2(4) .
C26 C25 C24 119.3(4) .
C26 C25 C29 120.5(4) .
C25 C26 C27 121.3(4) .
C22 C27 C26 118.0(4) .
C22 C27 C28 121.1(4) .
C26 C27 C28 120.9(4) .
C32 C31 P1 118.0(4) .
C36 C31 P1 124.3(4) .
C36 C31 C32 117.7(4) .
C33 C32 C31 120.7(5) .
C34 C33 C32 121.1(5) .
C33 C34 C35 119.2(5) .
C34 C35 C36 120.6(5) .
C35 C36 C31 120.8(5) .
C38 C37 P1 117.3(4) .
C42 C37 P1 124.6(4) .
C42 C37 C38 118.1(4) .
C39 C38 C37 120.7(5) .
C40 C39 C38 121.2(5) .
C39 C40 C41 119.2(5) .
C40 C41 C42 120.0(5) .
C37 C42 C41 120.8(5) .
C43 C44 C45 112.8(6) .
C46 C45 C44 114.1(6) .
C45 C46 C47 114.2(5) .
C48 C47 C46 113.7(6) .
C49 C50 C51 113.4(6) .
C51 C51 C50 115.3(6) 3_665

loop_
_geom_bond_atom_site_label_1
_geom_bond_atom_site_label_2
_geom_bond_distance
_geom_bond_site_symmetry_2
Co1 C1 1.869(4) .
Co1 C2 1.995(5) .
Co1 C3 2.132(4) .
Co1 C4 2.088(4) .
Co1 C5 2.112(4) .
Co1 C6 2.113(5) .
Co1 C7 2.102(4) .
Co1 C8 2.118(4) .
P1 C3 1.826(4) .
P1 C31 1.830(5) .
P1 C37 1.832(5) .
N1 C1 1.363(5) .
N1 C9 1.405(5) .
N1 C13 1.466(5) .
N2 C1 1.363(5) .
N2 C10 1.408(5) .
N2 C22 1.432(5) .
C2 C13 1.542(6) .
C2 C17 1.564(7) .
C3 C4 1.423(6) .
C3 C8 1.397(6) .
C4 C5 1.386(6) .
C5 C6 1.413(7) .
C6 C7 1.386(7) .
C7 C8 1.416(6) .
C9 C10 1.348(6) .
C9 C11 1.472(6) .
C10 C12 1.477(6) .
C13 C14 1.530(7) .
C13 C20 1.515(7) .
C14 C15 1.572(8) .
C15 C16 1.522(7) .
C15 C21 1.489(8) .
C16 C17 1.517(8) .
C17 C18 1.500(8) .
C18 C19 1.517(8) .
C19 C20 1.549(7) .
C19 C21 1.507(8) .
C22 C23 1.391(6) .
C22 C27 1.391(6) .
C23 C24 1.384(6) .
C23 C30 1.496(6) .
C24 C25 1.392(6) .
C25 C26 1.365(7) .
C25 C29 1.511(6) .
C26 C27 1.391(6) .
C27 C28 1.499(6) .
C31 C32 1.398(7) .
C31 C36 1.390(6) .
C32 C33 1.374(7) .
C33 C34 1.365(8) .
C34 C35 1.376(8) .
C35 C36 1.379(7) .
C37 C38 1.391(6) .
C37 C42 1.371(6) .
C38 C39 1.366(7) .
C39 C40 1.362(8) .
C40 C41 1.374(7) .
C41 C42 1.391(7) .
C43 C44 1.467(10) .
C44 C45 1.517(8) .
C45 C46 1.509(9) .
C46 C47 1.521(9) .
C47 C48 1.499(10) .
C49 C50 1.474(9) .
C50 C51 1.494(8) .
C51 C51 1.483(11) 3_665

loop_
_geom_torsion_atom_site_label_1
_geom_torsion_atom_site_label_2
_geom_torsion_atom_site_label_3
_geom_torsion_atom_site_label_4
_geom_torsion
_geom_torsion_site_symmetry_4
Co1 C2 C13 N1 -36.3(4) .
Co1 C2 C13 C14 -158.5(3) .
Co1 C2 C13 C20 79.7(4) .
Co1 C2 C17 C16 166.2(3) .
Co1 C2 C17 C18 -74.3(5) .
Co1 C3 C4 C5 -53.6(4) .
Co1 C3 C8 C7 51.0(4) .
Co1 C4 C5 C6 -51.2(4) .
Co1 C5 C6 C7 -53.3(4) .
Co1 C6 C7 C8 -52.6(4) .
Co1 C7 C8 C3 -51.7(4) .
P1 C3 C4 Co1 -125.1(3) .
P1 C3 C4 C5 -178.6(3) .
P1 C3 C8 Co1 125.7(3) .
P1 C3 C8 C7 176.7(3) .
P1 C31 C32 C33 -179.4(4) .
P1 C31 C36 C35 178.5(4) .
P1 C37 C38 C39 179.4(5) .
P1 C37 C42 C41 179.7(4) .
N1 C9 C10 N2 0.2(5) .
N1 C9 C10 C12 -177.7(5) .
N1 C13 C14 C15 -176.4(4) .
N1 C13 C20 C19 172.5(4) .
N2 C22 C23 C24 -176.5(4) .
N2 C22 C23 C30 4.2(6) .
N2 C22 C27 C26 177.5(4) .
N2 C22 C27 C28 -2.5(7) .
C1 N1 C9 C10 -0.6(5) .
C1 N1 C9 C11 -179.2(4) .
C1 N1 C13 C2 29.2(4) .
C1 N1 C13 C14 147.8(4) .
C1 N1 C13 C20 -89.7(4) .
C1 N2 C10 C9 0.2(5) .
C1 N2 C10 C12 178.4(4) .
C1 N2 C22 C23 -95.4(5) .
C1 N2 C22 C27 86.9(5) .
C2 Co1 C1 N1 -10.6(3) .
C2 Co1 C1 N2 167.9(5) .
C2 C13 C14 C15 -61.7(5) .
C2 C13 C20 C19 59.9(5) .
C2 C17 C18 C19 -61.6(6) .
C3 Co1 C1 N1 -123.8(3) .
C3 Co1 C1 N2 54.7(5) .
C3 P1 C31 C32 -79.6(4) .
C3 P1 C31 C36 102.4(4) .
C3 P1 C37 C38 165.0(4) .
C3 P1 C37 C42 -13.1(5) .
C3 C4 C5 Co1 53.7(4) .
C3 C4 C5 C6 2.5(7) .
C4 Co1 C1 N1 -161.4(3) .
C4 Co1 C1 N2 17.1(5) .
C4 C3 C8 Co1 -52.0(3) .
C4 C3 C8 C7 -0.9(6) .
C4 C5 C6 Co1 50.9(4) .
C4 C5 C6 C7 -2.4(7) .
C5 Co1 C1 N1 158.5(3) .
C5 Co1 C1 N2 -23.1(5) .
C5 C6 C7 Co1 53.3(4) .
C5 C6 C7 C8 0.7(7) .
C6 Co1 C1 N1 121.3(3) .
C6 Co1 C1 N2 -60.2(5) .
C6 C7 C8 Co1 52.7(4) .
C6 C7 C8 C3 1.0(7) .
C7 Co1 C1 N1 84.4(7) .
C7 Co1 C1 N2 -97.2(7) .
C8 Co1 C1 N1 -87.9(6) .
C8 Co1 C1 N2 90.6(7) .
C8 C3 C4 Co1 52.8(3) .
C8 C3 C4 C5 -0.8(6) .
C9 N1 C1 Co1 179.6(3) .
C9 N1 C1 N2 0.7(4) .
C9 N1 C13 C2 -162.3(4) .
C9 N1 C13 C14 -43.7(6) .
C9 N1 C13 C20 78.8(5) .
C10 N2 C1 Co1 -179.1(4) .
C10 N2 C1 N1 -0.5(4) .
C10 N2 C22 C23 89.8(5) .
C10 N2 C22 C27 -87.9(5) .
C11 C9 C10 N2 178.7(5) .
C11 C9 C10 C12 0.8(8) .
C13 N1 C1 Co1 -9.6(5) .
C13 N1 C1 N2 171.5(3) .
C13 N1 C9 C10 -169.4(4) .
C13 N1 C9 C11 12.1(7) .
C13 C2 C17 C16 -62.6(5) .
C13 C2 C17 C18 56.9(5) .
C13 C14 C15 C16 59.2(6) .
C13 C14 C15 C21 -60.4(5) .
C14 C13 C20 C19 -61.8(5) .
C14 C15 C16 C17 -61.9(6) .
C14 C15 C21 C19 63.5(6) .
C15 C16 C17 C2 63.6(6) .
C15 C16 C17 C18 -54.8(6) .
C16 C15 C21 C19 -53.6(6) .
C16 C17 C18 C19 55.3(6) .
C17 C2 C13 N1 -174.1(4) .
C17 C2 C13 C14 63.8(5) .
C17 C2 C13 C20 -58.1(5) .
C17 C18 C19 C20 62.0(6) .
C17 C18 C19 C21 -54.3(6) .
C18 C19 C20 C13 -59.0(5) .
C18 C19 C21 C15 53.3(6) .
C20 C13 C14 C15 61.8(5) .
C20 C19 C21 C15 -63.6(6) .
C21 C15 C16 C17 54.1(6) .
C21 C19 C20 C13 60.2(5) .
C22 N2 C1 Co1 5.6(7) .
C22 N2 C1 N1 -175.8(4) .
C22 N2 C10 C9 175.7(4) .
C22 N2 C10 C12 -6.1(6) .
C22 C23 C24 C25 -1.0(7) .
C23 C22 C27 C26 0.0(7) .
C23 C22 C27 C28 179.9(4) .
C23 C24 C25 C26 0.0(7) .
C23 C24 C25 C29 -179.5(4) .
C24 C25 C26 C27 1.1(7) .
C25 C26 C27 C22 -1.1(7) .
C25 C26 C27 C28 178.9(5) .
C27 C22 C23 C24 1.1(6) .
C27 C22 C23 C30 -178.3(4) .
C29 C25 C26 C27 -179.5(4) .
C30 C23 C24 C25 178.3(4) .
C31 P1 C3 Co1 89.2(3) .
C31 P1 C3 C4 173.7(3) .
C31 P1 C3 C8 -3.9(4) .
C31 P1 C37 C38 -90.4(4) .
C31 P1 C37 C42 91.5(4) .
C31 C32 C33 C34 1.3(7) .
C32 C31 C36 C35 0.5(7) .
C32 C33 C34 C35 -0.6(8) .
C33 C34 C35 C36 -0.2(8) .
C34 C35 C36 C31 0.2(8) .
C36 C31 C32 C33 -1.2(7) .
C37 P1 C3 Co1 -166.3(3) .
C37 P1 C3 C4 -81.7(4) .
C37 P1 C3 C8 100.7(4) .
C37 P1 C31 C32 175.0(3) .
C37 P1 C31 C36 -3.0(4) .
C37 C38 C39 C40 1.8(9) .
C38 C37 C42 C41 1.7(7) .
C38 C39 C40 C41 -0.5(9) .
C39 C40 C41 C42 -0.2(8) .
C40 C41 C42 C37 -0.4(7) .
C42 C37 C38 C39 -2.3(8) .
C43 C44 C45 C46 177.2(6) .
C44 C45 C46 C47 -179.1(5) .
C45 C46 C47 C48 -175.4(6) .
C49 C50 C51 C51 -175.8(7) 3_665

loop_
_twin_individual_id
_twin_individual_mass_fraction_refined
1 0.6744(16)
2 0.3256(16)
